data_9011350
loop_
_publ_author_name
'Menchetti, S.'
'Sabelli, C.'
'Trosti-Ferroni R'

_publ_section_title
;
 The structures of onoratoite, Sb8O11Cl2 and Sb8O11Cl2*6H2O
 Note: anisoB's from ICSD
;
_journal_name_full 'Acta Crystallographica, Section C'
_journal_page_first 1506
_journal_page_last 1510
_journal_paper_doi 10.1107/S0108270184008532
_journal_volume 40
_journal_year 1984
_chemical_formula_structural Sb8O11Cl2*6H2O
_chemical_formula_sum 'Cl H9.04 O8.54 Sb4'
_space_group_IT_number 71
_symmetry_space_group_name_Hall '-I 2 2'
_symmetry_space_group_name_H-M 'I m m m'
_cell_angle_alpha 90
_cell_angle_beta 90
_cell_angle_gamma 90
_cell_formula_units_Z 2
_cell_length_a 9.618
_cell_length_b 13.148
_cell_length_c 4.078
_cell_volume 515.694
_database_code_amcsd 0009997
_exptl_crystal_density_diffrn 4.303
_cod_original_formula_sum 'Sb4 O8.54 Cl H9.04'
_cod_database_code 9011350
_amcsd_formula_title Sb8O11Cl2*6H2O

loop_
_space_group_symop_operation_xyz
x,y,z
1/2+x,1/2+y,1/2+z
x,-y,z
1/2+x,1/2-y,1/2+z
-x,y,-z
1/2-x,1/2+y,1/2-z
-x,y,z
1/2-x,1/2+y,1/2+z
x,-y,-z
1/2+x,1/2-y,1/2-z
x,y,-z
1/2+x,1/2+y,1/2-z
-x,-y,z
1/2-x,1/2-y,1/2+z
-x,-y,-z
1/2-x,1/2-y,1/2-z

loop_
_atom_site_aniso_label
_atom_site_aniso_U_11
_atom_site_aniso_U_22
_atom_site_aniso_U_33
_atom_site_aniso_U_12
_atom_site_aniso_U_13
_atom_site_aniso_U_23
Sb 0.02062 0.04116 0.03176 0.00256 0.00000 0.00000
O1 0.02578 0.04379 0.08678 -0.00256 0.00000 0.00000
O2 0.01781 0.04992 0.02131 0.00000 0.00000 0.00000
Cl 0.07826 0.04729 0.04373 0.00000 0.00000 0.00000
Wat3 0.17574 0.25748 0.09773 0.00000 0.00000 -0.06791
Wat4 0.11201 0.19792 0.25949 0.00000 0.00000 0.00000

loop_
_atom_site_label
_atom_site_fract_x
_atom_site_fract_y
_atom_site_fract_z
_atom_site_occupancy
_atom_site_U_iso_or_equiv
_atom_site_type_symbol
_atom_site_attached_hydrogens
Sb 0.18377 0.15356 0.00000 1.00000 0.03128 Sb 0
O1 0.27980 0.29140 0.00000 0.88000 0.05231 O 0
O2 0.00000 0.21780 0.00000 1.00000 0.02951 O 0
Cl 0.50000 0.50000 0.00000 1.00000 0.05649 Cl 0
Wat3 0.00000 0.39900 0.36400 0.50000 0.17693 O 2
Wat4 0.00000 0.43100 0.00000 0.51000 0.18972 O 2

loop_
_cod_changelog_entry_id
_cod_changelog_entry_author
_cod_changelog_entry_date
_cod_changelog_entry_text
1
;cod-tools version 3.8.0
Id: cif_guess_AMCSD_atom_types 9581 2023-05-17 12:35:41Z saulius
;
2023-05-18T11:41:31+03:00
;Derived atom types and hydrogen counts
from atom names that follow the AMCSD naming convention
(Wat == water, O-H == hydroxyl).
;

loop_
_cod_related_entry_id
_cod_related_entry_database
_cod_related_entry_code
1 AMCSD 0009997
